data_7244369
loop_
_publ_author_name
'Li, Lei'
'Zhang, Yue'
'Wang, Xiang'
'Xu, Na'
'Li, Xiao-Hui'
'Wang, Xiu-Li'

_publ_section_title
;
 Various amide derivatives induced Keggin-type SiW12O404&#x2212;-based
 cobalt complexes: assembly, structure, electrochemical sensing and dye
 adsorption properties
;
_journal_issue 6
_journal_name_full CrystEngComm
_journal_page_first 1195
_journal_page_last 1202
_journal_paper_doi 10.1039/D1CE01619A
_journal_volume 24
_journal_year 2022
_chemical_formula_moiety 'C32 H34 Co2 N12 O46 Si W12'
_chemical_formula_sum 'C32 H34 Co2 N12 O46 Si W12'
_chemical_formula_weight 3674.86
_space_group_crystal_system triclinic
_space_group_IT_number 2
_space_group_name_Hall '-P 1'
_space_group_name_H-M_alt 'P -1'
_atom_sites_solution_hydrogens mixed
_atom_sites_solution_primary dual
_audit_creation_date 2021-11-17
_audit_creation_method
;
Olex2 1.3-alpha
(compiled 2020.11.12 svn.r5f609507 for OlexSys, GUI svn.r6408)
;
_audit_update_record
;
2021-11-17 deposited with the CCDC.	2022-01-20 downloaded from the CCDC.
;
_cell_angle_alpha 77.001(3)
_cell_angle_beta 89.888(3)
_cell_angle_gamma 78.240(3)
_cell_formula_units_Z 1
_cell_length_a 11.4528(17)
_cell_length_b 11.5586(16)
_cell_length_c 14.2713(19)
_cell_measurement_reflns_used 1721
_cell_measurement_temperature 296.15
_cell_measurement_theta_max 25.92
_cell_measurement_theta_min 2.28
_cell_volume 1800.3(4)
_computing_data_collection 'APEX3 Ver. 2016.5-0 (Bruker-AXS, 2016)'
_computing_molecular_graphics 'OLEX2 (Dolomanov et al., 2009)'
_computing_publication_material 'OLEX2 (Dolomanov et al., 2009)'
_computing_structure_refinement 'XL (Sheldrick, 2015b)'
_computing_structure_solution 'XT (Sheldrick, 2015a)'
_diffrn_ambient_temperature 296.15
_diffrn_detector 'charge-coupled device (CCD) area detector'
_diffrn_detector_area_resol_mean 7.9
_diffrn_detector_type 'Bruker APEX II'
_diffrn_measured_fraction_theta_full 0.998
_diffrn_measured_fraction_theta_max 0.995
_diffrn_measurement_device 'three-circle diffractometer'
_diffrn_measurement_device_type 'Bruker APEX-II CCD'
_diffrn_measurement_method '\f and \w scans'
_diffrn_radiation_collimation 'focusing mirrors'
_diffrn_radiation_detector 'Bruker APEX II'
_diffrn_radiation_monochromator 'mirror optics'
_diffrn_radiation_probe x-ray
_diffrn_radiation_type 'Mo K\a'
_diffrn_radiation_wavelength 0.71073
_diffrn_radiation_xray_symbol K-L~3~
_diffrn_reflns_av_R_equivalents 0.0480
_diffrn_reflns_av_unetI/netI 0.0999
_diffrn_reflns_Laue_measured_fraction_full 0.998
_diffrn_reflns_Laue_measured_fraction_max 0.995
_diffrn_reflns_limit_h_max 11
_diffrn_reflns_limit_h_min -14
_diffrn_reflns_limit_k_max 12
_diffrn_reflns_limit_k_min -14
_diffrn_reflns_limit_l_max 17
_diffrn_reflns_limit_l_min -18
_diffrn_reflns_number 12297
_diffrn_reflns_point_group_measured_fraction_full 0.998
_diffrn_reflns_point_group_measured_fraction_max 0.995
_diffrn_reflns_theta_full 25.242
_diffrn_reflns_theta_max 27.232
_diffrn_reflns_theta_min 1.818
_diffrn_source 'microfocus sealed X-ray tube'
_diffrn_source_current 30.0
_diffrn_source_power 1.2
_diffrn_source_type 'Incoatec I\ms'
_diffrn_source_voltage 40.0
_diffrn_standards_number 0
_exptl_absorpt_coefficient_mu 19.644
_exptl_absorpt_correction_T_max 0.87
_exptl_absorpt_correction_T_min 0.86
_exptl_absorpt_correction_type none
_exptl_absorpt_process_details
;
SADABS-2016/2 (Krause et al., 2015) was used for absorption correction.
;
_exptl_crystal_colour green
_exptl_crystal_colour_primary green
_exptl_crystal_density_diffrn 3.390
_exptl_crystal_density_method 'not measured'
_exptl_crystal_description BLOCK
_exptl_crystal_F_000 1634
_exptl_crystal_size_max 0.24
_exptl_crystal_size_mid 0.22
_exptl_crystal_size_min 0.22
_refine_diff_density_max 1.855
_refine_diff_density_min -1.911
_refine_diff_density_rms 0.330
_refine_ls_extinction_method none
_refine_ls_goodness_of_fit_ref 0.950
_refine_ls_hydrogen_treatment constr
_refine_ls_matrix_type full
_refine_ls_number_parameters 494
_refine_ls_number_reflns 8011
_refine_ls_number_restraints 73
_refine_ls_restrained_S_all 0.961
_refine_ls_R_factor_all 0.0881
_refine_ls_R_factor_gt 0.0496
_refine_ls_shift/su_max 0.001
_refine_ls_shift/su_mean 0.000
_refine_ls_structure_factor_coef Fsqd
_refine_ls_weighting_details 'w=1/[\s^2^(Fo^2^)+(0.0346P)^2^] where P=(Fo^2^+2Fc^2^)/3'
_refine_ls_weighting_scheme calc
_refine_ls_wR_factor_gt 0.0952
_refine_ls_wR_factor_ref 0.1091
_reflns_Friedel_coverage 0.000
_reflns_number_gt 5158
_reflns_number_total 8011
_reflns_threshold_expression 'I > 2\s(I)'
_cod_data_source_file d1ce01619a2.cif
_cod_data_source_block 1_CCDC1
_cod_database_code 7244369
_shelx_shelxl_version_number 2018/3
_shelx_space_group_comment
;
The symmetry employed for this shelxl refinement is uniquely defined
by the following loop, which should always be used as a source of
symmetry information in preference to the above space-group names.
They are only intended as comments.
;
_olex2_refinement_description
;
1. Fixed Uiso
 At 1.2 times of:
  All C(H) groups, All C(H,H) groups, All N(H) groups
 At 1.5 times of:
  All O(H,H) groups
2. Rigid bond restraints
 C13, C15
 with sigma for 1-2 distances of 0.01 and sigma for 1-3 distances of 0.01
3. Uiso/Uaniso restraints and constraints
O12 \\sim W3 \\sim W5 \\sim W2 \\sim O10 \\sim O11 \\sim W6 \\sim W4: within 2A
with sigma of 0.02 and sigma for terminal atoms of 0.01 within 2A
O19 \\sim W4 \\sim W1: within 2A with sigma of 0.02 and sigma for terminal
atoms of 0.01 within 2A
Uanis(O16) \\sim Ueq: with sigma of 0.01 and sigma for terminal atoms of 0.02
Uanis(O18) \\sim Ueq: with sigma of 0.01 and sigma for terminal atoms of 0.02
Uanis(O22) \\sim Ueq, Uanis(O23) \\sim Ueq: with sigma of 0.01 and sigma for
terminal atoms of 0.02
4. Others
 Fixed Sof: O21(0.5) O22(0.5) O23(0.5) O24(0.5)
5.a Rotating group:
 O1W(H1WA,H1WB)
5.b Secondary CH2 refined with riding coordinates:
 C9(H9A,H9B), C10(H10A,H10B)
5.c Aromatic/amide H refined with riding coordinates:
 N4(H4), N5(H5), C2(H2), C4(H4A), N6(H6), C7(H7), C8(H8), C12(H12), C13(H13),
 C14(H14), C16(H16)
;
_smtbx_masks_void_probe_radius 1.2
_smtbx_masks_void_truncation_radius 1.2
_olex2_submission_special_instructions 'No special instructions were received'

loop_
_space_group_symop_operation_xyz
'x, y, z'
'-x, -y, -z'

loop_
_atom_site_label
_atom_site_type_symbol
_atom_site_fract_x
_atom_site_fract_y
_atom_site_fract_z
_atom_site_U_iso_or_equiv
_atom_site_adp_type
_atom_site_occupancy
_atom_site_site_symmetry_order
_atom_site_calc_flag
_atom_site_refinement_flags_posn
_atom_site_refinement_flags_adp
_atom_site_refinement_flags_occupancy
_atom_site_disorder_assembly
_atom_site_disorder_group
W1 W 0.75835(5) 0.31329(5) 0.44045(4) 0.02748(15) Uani 1 1 d . U . . .
W2 W 0.52360(6) 0.75990(5) 0.58388(4) 0.02832(15) Uani 1 1 d . U . . .
W3 W 0.60604(6) 0.20697(5) 0.64641(4) 0.02789(15) Uani 1 1 d . U . . .
W4 W 0.65044(6) 0.60360(5) 0.29128(4) 0.03200(17) Uani 1 1 d . U . . .
W5 W 0.63373(6) 0.46685(6) 0.72803(4) 0.03273(16) Uani 1 1 d . U . . .
W6 W 0.78184(6) 0.57511(6) 0.52058(4) 0.03598(17) Uani 1 1 d . U . . .
Co1 Co 0.79227(18) 0.50135(16) 0.94585(12) 0.0275(4) Uani 1 1 d . . . . .
Si1 Si 0.500000 0.500000 0.500000 0.0164(10) Uani 1 2 d S . P . .
O1 O 0.6542(9) 0.6547(7) 0.9350(6) 0.031(2) Uani 1 1 d . . . . .
O2 O 0.9287(9) 0.3427(8) 0.9696(6) 0.032(2) Uani 1 1 d . . . . .
O1W O 0.8760(9) 0.5563(9) 1.0583(7) 0.037(3) Uani 1 1 d . . . . .
H1WA H 0.906641 0.620955 1.035398 0.056 Uiso 1 1 d R U . . .
H1WB H 0.822295 0.582693 1.097546 0.056 Uiso 1 1 d R U . . .
O3 O 0.3618(11) 0.7528(11) 0.6094(6) 0.056(3) Uani 1 1 d . . . . .
O4 O 0.6576(10) 0.0693(8) 0.7187(7) 0.042(3) Uani 1 1 d . . . . .
O5 O 0.6954(10) 0.4511(9) 0.8383(6) 0.039(3) Uani 1 1 d . . . . .
N1 N 0.7244(12) 0.3881(10) 1.0547(8) 0.031(3) Uani 1 1 d . . . . .
O6 O 0.8801(10) 0.2258(9) 0.4092(7) 0.047(3) Uani 1 1 d . . . . .
N2 N 0.8546(10) 0.6221(10) 0.8375(8) 0.028(3) Uani 1 1 d . . . . .
O7 O 0.5327(11) 0.8800(9) 0.6266(7) 0.049(3) Uani 1 1 d . . . . .
N3 N 0.9175(14) 0.7389(12) 0.7130(9) 0.046(4) Uani 1 1 d . . . . .
N4 N 0.5935(11) 0.8517(10) 0.8587(8) 0.031(3) Uani 1 1 d . . . . .
H4 H 0.608961 0.908456 0.813109 0.037 Uiso 1 1 calc R U . . .
O8 O 0.4747(11) 0.8288(13) 0.4544(7) 0.067(4) Uani 1 1 d . . . . .
O9 O 0.7206(10) 0.6498(9) 0.1914(6) 0.042(3) Uani 1 1 d . . . . .
O10 O 0.5671(12) 0.6334(10) 0.6981(8) 0.067(4) Uani 1 1 d . U . . .
O11 O 0.6782(12) 0.7144(11) 0.5431(8) 0.076(4) Uani 1 1 d . U . . .
O12 O 0.6679(11) 0.3039(11) 0.7142(9) 0.066(3) Uani 1 1 d . U . . .
O13 O 0.8227(14) 0.4141(10) 0.4988(8) 0.081(5) Uani 1 1 d . . . . .
N5 N 0.9926(12) 0.1561(11) 1.0680(9) 0.042(3) Uani 1 1 d . . . . .
H5 H 0.979062 0.104115 1.118065 0.051 Uiso 1 1 calc R U . . .
C1 C 0.9180(13) 0.2572(12) 1.0424(9) 0.026(3) Uani 1 1 d . . . . .
C2 C 0.8107(14) 0.8059(13) 0.7376(10) 0.034(4) Uani 1 1 d . . . . .
H2 H 0.772726 0.884690 0.707629 0.041 Uiso 1 1 calc R U . . .
O14 O 0.7363(12) 0.2220(13) 0.5635(8) 0.066(4) Uani 1 1 d . . . . .
O15 O 0.4587(12) 0.2533(13) 0.6988(11) 0.090(5) Uani 1 1 d . . . . .
C3 C 0.7744(11) 0.7311(12) 0.8147(9) 0.022(3) Uani 1 1 d . . . . .
C4 C 0.9381(15) 0.6318(15) 0.7741(9) 0.040(4) Uani 1 1 d . . . . .
H4A H 1.003944 0.570150 0.772526 0.048 Uiso 1 1 calc R U . . .
O16 O 0.7580(12) 0.4970(11) 0.6511(8) 0.075(4) Uani 1 1 d . U . . .
N6 N 0.6539(15) 0.2952(13) 1.1829(10) 0.057(4) Uani 1 1 d . . . . .
H6 H 0.605616 0.280053 1.228111 0.069 Uiso 1 1 calc R U . . .
O17 O 0.7475(15) 0.6341(9) 0.3868(8) 0.078(5) Uani 1 1 d . . . . .
O18 O 0.4776(13) 0.4449(11) 0.7600(10) 0.076(4) Uani 1 1 d . U . . .
C5 C 0.8076(15) 0.2811(12) 1.0938(9) 0.033(4) Uani 1 1 d . . . . .
O19 O 0.7253(13) 0.4427(10) 0.3277(8) 0.068(3) Uani 1 1 d . U . . .
C6 C 0.6696(13) 0.7451(12) 0.8716(9) 0.029(3) Uani 1 1 d . . . . .
C7 C 0.6346(15) 0.3921(14) 1.1100(10) 0.039(4) Uani 1 1 d . . . . .
H7 H 0.566538 0.453877 1.100147 0.047 Uiso 1 1 calc R U . . .
C8 C 0.7619(17) 0.2235(16) 1.1752(11) 0.051(5) Uani 1 1 d . . . . .
H8 H 0.797108 0.150360 1.216692 0.061 Uiso 1 1 calc R U . . .
C9 C 1.1033(16) 0.1242(15) 1.0141(13) 0.055(5) Uani 1 1 d . . . . .
H9A H 1.080055 0.122892 0.949118 0.066 Uiso 1 1 calc R U . . .
H9B H 1.149388 0.186709 1.009901 0.066 Uiso 1 1 calc R U . . .
C10 C 1.1762(14) 0.0102(13) 1.0583(12) 0.042(4) Uani 1 1 d . . . . .
H10A H 1.127865 -0.050805 1.065301 0.050 Uiso 1 1 calc R U . . .
H10B H 1.200691 0.013485 1.122484 0.050 Uiso 1 1 calc R U . . .
C11 C 1.2837(17) -0.0304(13) 1.0084(12) 0.047(4) Uani 1 1 d . . . . .
O20 O 0.9141(11) 0.6095(11) 0.5338(9) 0.063(4) Uani 1 1 d . . . . .
O21 O 0.4204(15) 0.4396(14) 0.4375(11) 0.016(4) Uani 0.5 1 d . . P . .
O22 O 0.5195(15) 0.4173(14) 0.6107(11) 0.018(4) Uani 0.5 1 d . U P . .
O23 O 0.4401(17) 0.6324(14) 0.4997(11) 0.022(4) Uani 0.5 1 d . U P . .
O24 O 0.6263(16) 0.4947(15) 0.4554(11) 0.023(4) Uani 0.5 1 d . . P . .
C12 C 1.360(2) -0.139(2) 1.0399(15) 0.083(7) Uani 1 1 d . . . . .
H12 H 1.340668 -0.190815 1.094988 0.100 Uiso 1 1 calc R U . . .
C13 C 1.4690(19) -0.1807(16) 0.9940(14) 0.064(6) Uani 1 1 d . U . . .
H13 H 1.522556 -0.251589 1.023329 0.077 Uiso 1 1 calc R U . . .
C14 C 1.3071(18) 0.0296(15) 0.9199(12) 0.057(5) Uani 1 1 d . . . . .
H14 H 1.252017 0.098708 0.889452 0.069 Uiso 1 1 calc R U . . .
C15 C 1.4897(15) -0.1154(14) 0.9102(11) 0.040(4) Uani 1 1 d . U . . .
C16 C 1.4114(15) -0.0072(13) 0.8711(12) 0.051(5) Uani 1 1 d . . . . .
H16 H 1.426915 0.041389 0.813003 0.061 Uiso 1 1 calc R U . . .

loop_
_atom_site_aniso_label
_atom_site_aniso_U_11
_atom_site_aniso_U_22
_atom_site_aniso_U_33
_atom_site_aniso_U_23
_atom_site_aniso_U_13
_atom_site_aniso_U_12
W1 0.0228(4) 0.0275(3) 0.0304(3) -0.0094(2) 0.0055(3) 0.0018(3)
W2 0.0378(4) 0.0218(3) 0.0269(3) -0.0080(2) 0.0085(3) -0.0072(3)
W3 0.0286(4) 0.0177(3) 0.0336(3) -0.0019(2) 0.0009(3) -0.0007(2)
W4 0.0406(4) 0.0361(3) 0.0259(3) -0.0112(3) 0.0172(3) -0.0187(3)
W5 0.0268(4) 0.0465(4) 0.0230(3) -0.0139(3) -0.0033(3) 0.0032(3)
W6 0.0226(4) 0.0454(4) 0.0403(4) -0.0043(3) 0.0024(3) -0.0140(3)
Co1 0.0257(12) 0.0288(10) 0.0256(9) -0.0063(8) 0.0003(8) -0.0003(8)
Si1 0.013(3) 0.020(2) 0.016(2) -0.003(2) 0.004(2) -0.006(2)
O1 0.033(7) 0.017(5) 0.037(5) -0.004(4) 0.008(5) 0.003(4)
O2 0.018(6) 0.046(6) 0.022(5) -0.001(4) 0.003(4) 0.006(5)
O1W 0.033(7) 0.050(6) 0.036(6) -0.020(5) 0.011(5) -0.016(5)
O3 0.049(8) 0.103(9) 0.020(5) 0.000(6) 0.007(5) -0.044(7)
O4 0.041(7) 0.029(5) 0.046(6) 0.012(5) -0.011(5) -0.009(5)
O5 0.044(8) 0.043(6) 0.030(5) -0.016(5) -0.006(5) 0.001(5)
N1 0.047(9) 0.025(6) 0.024(6) -0.015(5) 0.010(6) -0.007(6)
O6 0.043(8) 0.045(6) 0.043(6) -0.010(5) 0.001(6) 0.011(5)
N2 0.013(7) 0.037(7) 0.033(6) -0.015(5) 0.007(5) 0.007(5)
O7 0.083(10) 0.037(6) 0.044(6) -0.026(5) 0.021(6) -0.038(6)
N3 0.059(11) 0.049(8) 0.033(7) -0.010(6) 0.013(7) -0.017(8)
N4 0.028(8) 0.022(6) 0.034(7) 0.000(5) -0.005(6) 0.006(5)
O8 0.048(9) 0.127(11) 0.037(6) -0.018(7) 0.001(6) -0.047(8)
O9 0.066(9) 0.040(6) 0.029(5) -0.013(5) 0.035(5) -0.025(6)
O10 0.059(8) 0.047(6) 0.057(6) 0.034(5) 0.023(6) 0.027(6)
O11 0.062(8) 0.074(7) 0.051(6) 0.025(6) 0.040(6) 0.040(6)
O12 0.037(7) 0.072(7) 0.106(8) -0.056(6) 0.013(6) -0.015(6)
O13 0.144(15) 0.050(8) 0.044(7) 0.002(6) -0.055(8) -0.023(9)
N5 0.030(9) 0.033(7) 0.054(8) -0.005(6) 0.010(7) 0.009(6)
C1 0.020(8) 0.025(7) 0.025(7) 0.003(6) 0.003(6) 0.005(6)
C2 0.038(10) 0.036(8) 0.030(8) -0.006(7) 0.017(7) -0.016(7)
O14 0.054(9) 0.119(11) 0.039(6) -0.018(7) 0.002(6) -0.047(8)
O15 0.038(9) 0.105(11) 0.171(14) -0.117(11) 0.035(9) -0.021(8)
C3 0.006(7) 0.035(8) 0.027(7) -0.012(6) 0.000(6) -0.002(6)
C4 0.043(11) 0.055(10) 0.020(7) -0.012(7) -0.001(7) -0.001(8)
O16 0.064(8) 0.064(6) 0.062(6) 0.016(5) 0.026(6) 0.031(6)
N6 0.076(13) 0.061(10) 0.042(8) -0.018(8) 0.036(9) -0.023(9)
O17 0.159(16) 0.027(6) 0.050(7) -0.003(5) -0.034(8) -0.027(8)
O18 0.069(8) 0.071(7) 0.113(8) -0.072(6) 0.017(6) -0.016(6)
C5 0.052(11) 0.025(7) 0.022(7) -0.006(6) 0.007(7) -0.005(7)
O19 0.108(9) 0.037(6) 0.052(6) 0.003(5) -0.040(6) -0.012(6)
C6 0.029(9) 0.026(7) 0.030(8) -0.003(6) -0.013(7) -0.003(7)
C7 0.037(11) 0.050(10) 0.032(8) -0.017(8) 0.010(8) -0.005(8)
C8 0.051(13) 0.059(11) 0.035(9) 0.001(8) 0.000(9) -0.010(10)
C9 0.034(11) 0.053(11) 0.065(11) -0.019(9) 0.006(9) 0.027(8)
C10 0.031(10) 0.027(8) 0.060(10) -0.006(8) 0.004(8) 0.004(7)
C11 0.049(12) 0.020(8) 0.058(11) 0.006(7) -0.001(9) 0.008(7)
O20 0.040(8) 0.063(8) 0.103(10) -0.038(8) 0.008(7) -0.030(7)
O21 0.014(10) 0.018(8) 0.017(8) -0.010(7) 0.001(7) 0.001(7)
O22 0.010(7) 0.023(7) 0.023(7) -0.008(6) 0.008(6) -0.003(6)
O23 0.029(8) 0.016(7) 0.016(7) 0.005(6) 0.005(6) 0.000(6)
O24 0.020(11) 0.026(10) 0.021(9) 0.002(8) -0.006(8) -0.005(8)
C12 0.09(2) 0.084(16) 0.072(14) -0.018(13) 0.008(14) -0.002(14)
C13 0.059(15) 0.043(11) 0.074(11) 0.002(9) 0.010(11) 0.009(9)
C14 0.060(14) 0.047(11) 0.051(11) -0.010(9) 0.001(10) 0.018(9)
C15 0.032(10) 0.048(10) 0.035(8) -0.006(7) -0.010(7) -0.002(8)
C16 0.026(10) 0.037(9) 0.063(11) 0.023(8) 0.020(9) 0.017(7)

loop_
_atom_type_symbol
_atom_type_description
_atom_type_scat_dispersion_real
_atom_type_scat_dispersion_imag
_atom_type_scat_source
C C 0.0033 0.0016 'International Tables Vol C Tables 4.2.6.8 and 6.1.1.4'
H H 0.0000 0.0000 'International Tables Vol C Tables 4.2.6.8 and 6.1.1.4'
Co Co 0.3494 0.9721 'International Tables Vol C Tables 4.2.6.8 and 6.1.1.4'
N N 0.0061 0.0033 'International Tables Vol C Tables 4.2.6.8 and 6.1.1.4'
O O 0.0106 0.0060 'International Tables Vol C Tables 4.2.6.8 and 6.1.1.4'
Si Si 0.0817 0.0704 'International Tables Vol C Tables 4.2.6.8 and 6.1.1.4'
W W -0.8490 6.8722 'International Tables Vol C Tables 4.2.6.8 and 6.1.1.4'

loop_
_geom_angle_atom_site_label_1
_geom_angle_atom_site_label_2
_geom_angle_atom_site_label_3
_geom_angle
_geom_angle_site_symmetry_1
_geom_angle_site_symmetry_3
_geom_angle_publ_flag
O3 W1 O19 86.8(5) 2_666 . ?
O3 W1 O23 65.0(5) 2_666 2_666 ?
O3 W1 O24 95.0(6) 2_666 . ?
O6 W1 O3 99.4(5) . 2_666 ?
O6 W1 O13 102.2(6) . . ?
O6 W1 O14 101.1(6) . . ?
O6 W1 O19 101.0(6) . . ?
O6 W1 O23 158.6(5) . 2_666 ?
O6 W1 O24 157.8(5) . . ?
O13 W1 O3 158.4(6) . 2_666 ?
O13 W1 O14 88.4(5) . . ?
O13 W1 O19 88.2(5) . . ?
O13 W1 O23 94.3(6) . 2_666 ?
O13 W1 O24 64.1(6) . . ?
O14 W1 O3 88.4(4) . 2_666 ?
O14 W1 O19 157.9(6) . . ?
O14 W1 O23 65.4(6) . 2_666 ?
O14 W1 O24 96.0(6) . . ?
O19 W1 O23 93.1(6) . 2_666 ?
O19 W1 O24 63.0(6) . . ?
O24 W1 O23 43.5(5) . 2_666 ?
O3 W2 O10 87.2(5) . . ?
O3 W2 O21 95.5(5) . 2_666 ?
O3 W2 O23 65.3(5) . . ?
O7 W2 O3 99.3(5) . . ?
O7 W2 O8 102.8(6) . . ?
O7 W2 O10 100.2(5) . . ?
O7 W2 O11 102.3(6) . . ?
O7 W2 O21 157.3(6) . 2_666 ?
O7 W2 O23 158.9(6) . . ?
O8 W2 O3 88.2(5) . . ?
O8 W2 O10 156.9(6) . . ?
O8 W2 O21 94.7(6) . 2_666 ?
O8 W2 O23 64.0(5) . . ?
O10 W2 O21 63.3(5) . 2_666 ?
O10 W2 O23 93.6(6) . . ?
O11 W2 O3 158.3(6) . . ?
O11 W2 O8 88.0(5) . . ?
O11 W2 O10 88.0(5) . . ?
O11 W2 O21 63.6(6) . 2_666 ?
O11 W2 O23 94.0(6) . . ?
O21 W2 O23 43.7(6) 2_666 . ?
O4 W3 O8 102.9(5) . 2_666 ?
O4 W3 O12 100.0(6) . . ?
O4 W3 O14 101.0(6) . . ?
O4 W3 O15 101.2(6) . . ?
O4 W3 O22 155.4(5) . . ?
O4 W3 O23 160.0(5) . 2_666 ?
O8 W3 O14 87.7(5) 2_666 . ?
O8 W3 O22 96.0(6) 2_666 . ?
O8 W3 O23 63.9(6) 2_666 2_666 ?
O12 W3 O8 157.0(6) . 2_666 ?
O12 W3 O14 86.6(5) . . ?
O12 W3 O22 62.5(6) . . ?
O12 W3 O23 93.6(6) . 2_666 ?
O14 W3 O22 95.3(6) . . ?
O14 W3 O23 65.1(6) . 2_666 ?
O15 W3 O8 88.9(6) . 2_666 ?
O15 W3 O12 88.0(5) . . ?
O15 W3 O14 157.7(7) . . ?
O15 W3 O22 63.2(6) . . ?
O15 W3 O23 93.8(7) . 2_666 ?
O22 W3 O23 44.5(5) . 2_666 ?
O9 W4 O15 102.8(6) . 2_666 ?
O9 W4 O17 101.5(6) . . ?
O9 W4 O18 100.9(6) . 2_666 ?
O9 W4 O19 101.3(5) . . ?
O9 W4 O22 156.0(6) . 2_666 ?
O9 W4 O24 157.9(6) . . ?
O15 W4 O17 87.0(6) 2_666 . ?
O15 W4 O22 62.0(6) 2_666 2_666 ?
O15 W4 O24 94.4(6) 2_666 . ?
O17 W4 O22 96.3(6) . 2_666 ?
O17 W4 O24 65.2(5) . . ?
O18 W4 O15 87.4(5) 2_666 2_666 ?
O18 W4 O17 157.6(6) 2_666 . ?
O18 W4 O22 62.1(5) 2_666 2_666 ?
O18 W4 O24 93.6(6) 2_666 . ?
O19 W4 O15 156.0(6) . 2_666 ?
O19 W4 O17 88.0(5) . . ?
O19 W4 O18 88.3(6) . 2_666 ?
O19 W4 O22 95.3(6) . 2_666 ?
O19 W4 O24 62.3(6) . . ?
O22 W4 O24 46.0(6) 2_666 . ?
O5 W5 O10 100.3(5) . . ?
O5 W5 O12 101.4(5) . . ?
O5 W5 O16 101.5(6) . . ?
O5 W5 O18 100.5(6) . . ?
O5 W5 O21 156.9(5) . 2_666 ?
O5 W5 O22 155.8(5) . . ?
O10 W5 O12 158.1(6) . . ?
O10 W5 O18 86.1(6) . . ?
O10 W5 O21 63.0(5) . 2_666 ?
O10 W5 O22 96.2(6) . . ?
O12 W5 O21 96.8(5) . 2_666 ?
O12 W5 O22 62.3(6) . . ?
O16 W5 O10 89.2(5) . . ?
O16 W5 O12 89.2(5) . . ?
O16 W5 O18 158.0(6) . . ?
O16 W5 O21 64.4(6) . 2_666 ?
O16 W5 O22 96.3(6) . . ?
O18 W5 O12 87.3(5) . . ?
O18 W5 O21 94.4(6) . 2_666 ?
O18 W5 O22 63.0(5) . . ?
O22 W5 O21 47.3(5) . 2_666 ?
O11 W6 O13 155.5(7) . . ?
O11 W6 O16 86.8(5) . . ?
O11 W6 O17 89.7(5) . . ?
O11 W6 O21 61.9(6) . 2_666 ?
O11 W6 O24 95.5(6) . . ?
O13 W6 O16 85.7(5) . . ?
O13 W6 O21 94.0(6) . 2_666 ?
O13 W6 O24 61.6(6) . . ?
O16 W6 O21 62.7(6) . 2_666 ?
O16 W6 O24 92.9(6) . . ?
O17 W6 O13 88.4(4) . . ?
O17 W6 O16 157.4(7) . . ?
O17 W6 O21 96.1(6) . 2_666 ?
O17 W6 O24 65.3(5) . . ?
O20 W6 O11 101.0(6) . . ?
O20 W6 O13 103.3(6) . . ?
O20 W6 O16 100.6(7) . . ?
O20 W6 O17 102.0(6) . . ?
O20 W6 O21 155.2(5) . 2_666 ?
O20 W6 O24 159.2(6) . . ?
O21 W6 O24 45.6(5) 2_666 . ?
O1 Co1 O2 175.1(3) . . ?
O1 Co1 O1W 88.6(4) . . ?
O1 Co1 O5 87.9(4) . . ?
O2 Co1 O1W 88.6(4) . . ?
O2 Co1 O5 94.7(4) . . ?
O5 Co1 O1W 175.5(4) . . ?
N1 Co1 O1 97.1(4) . . ?
N1 Co1 O2 78.7(4) . . ?
N1 Co1 O1W 86.0(4) . . ?
N1 Co1 O5 91.6(4) . . ?
N1 Co1 N2 177.3(4) . . ?
N2 Co1 O1 80.3(4) . . ?
N2 Co1 O2 103.9(4) . . ?
N2 Co1 O1W 93.4(4) . . ?
N2 Co1 O5 88.8(4) . . ?
O21 Si1 O21 180.0 2_666 . ?
O21 Si1 O22 71.3(8) . 2_666 ?
O21 Si1 O22 108.7(8) . . ?
O21 Si1 O22 71.3(8) 2_666 . ?
O21 Si1 O22 108.7(8) 2_666 2_666 ?
O22 Si1 O22 180.0 . 2_666 ?
O23 Si1 O21 68.3(9) . 2_666 ?
O23 Si1 O21 68.3(9) 2_666 . ?
O23 Si1 O21 111.7(9) . . ?
O23 Si1 O21 111.7(9) 2_666 2_666 ?
O23 Si1 O22 69.7(8) 2_666 . ?
O23 Si1 O22 110.3(8) 2_666 2_666 ?
O23 Si1 O22 69.7(8) . 2_666 ?
O23 Si1 O22 110.3(8) . . ?
O23 Si1 O23 180.0 . 2_666 ?
O23 Si1 O24 110.3(9) . . ?
O23 Si1 O24 69.7(9) . 2_666 ?
O23 Si1 O24 110.3(9) 2_666 2_666 ?
O23 Si1 O24 69.7(9) 2_666 . ?
O24 Si1 O21 72.1(8) . 2_666 ?
O24 Si1 O21 107.9(8) 2_666 2_666 ?
O24 Si1 O21 107.9(8) . . ?
O24 Si1 O21 72.1(8) 2_666 . ?
O24 Si1 O22 72.2(8) . 2_666 ?
O24 Si1 O22 72.2(8) 2_666 . ?
O24 Si1 O22 107.8(8) . . ?
O24 Si1 O22 107.8(8) 2_666 2_666 ?
O24 Si1 O24 180.0(11) 2_666 . ?
C6 O1 Co1 113.3(9) . . ?
C1 O2 Co1 116.2(8) . . ?
Co1 O1W H1WA 111.7 . . ?
Co1 O1W H1WB 110.7 . . ?
H1WA O1W H1WB 102.5 . . ?
W2 O3 W1 136.0(6) . 2_666 ?
W5 O5 Co1 155.5(6) . . ?
C5 N1 Co1 112.3(10) . . ?
C7 N1 Co1 139.1(11) . . ?
C7 N1 C5 107.4(12) . . ?
C3 N2 Co1 110.4(8) . . ?
C4 N2 Co1 143.7(10) . . ?
C4 N2 C3 105.4(12) . . ?
C4 N3 C2 107.1(13) . . ?
C6 N4 H4 115.6 . . ?
C6 N4 C15 128.8(12) . 1_465 ?
C15 N4 H4 115.6 1_465 . ?
W3 O8 W2 139.1(7) 2_666 . ?
W5 O10 W2 137.0(7) . . ?
W2 O11 W6 139.2(8) . . ?
W3 O12 W5 138.6(8) . . ?
W1 O13 W6 139.4(8) . . ?
C1 N5 H5 118.7 . . ?
C1 N5 C9 122.7(13) . . ?
C9 N5 H5 118.7 . . ?
O2 C1 C5 114.7(12) . . ?
N5 C1 O2 124.6(13) . . ?
N5 C1 C5 120.6(12) . . ?
N3 C2 H2 127.4 . . ?
C3 C2 N3 105.1(13) . . ?
C3 C2 H2 127.4 . . ?
W1 O14 W3 136.5(8) . . ?
W3 O15 W4 139.4(8) . 2_666 ?
N2 C3 C6 117.6(11) . . ?
C2 C3 N2 110.0(12) . . ?
C2 C3 C6 132.4(13) . . ?
N2 C4 N3 112.3(15) . . ?
N2 C4 H4A 123.8 . . ?
N3 C4 H4A 123.8 . . ?
W5 O16 W6 138.6(8) . . ?
C7 N6 H6 125.2 . . ?
C7 N6 C8 109.5(14) . . ?
C8 N6 H6 125.2 . . ?
W6 O17 W4 136.9(7) . . ?
W4 O18 W5 139.2(7) 2_666 . ?
N1 C5 C1 117.0(11) . . ?
C8 C5 N1 107.4(14) . . ?
C8 C5 C1 135.6(15) . . ?
W4 O19 W1 140.0(7) . . ?
O1 C6 N4 121.1(14) . . ?
O1 C6 C3 118.3(13) . . ?
N4 C6 C3 120.6(12) . . ?
N1 C7 N6 110.0(15) . . ?
N1 C7 H7 125.0 . . ?
N6 C7 H7 125.0 . . ?
N6 C8 C5 105.6(15) . . ?
N6 C8 H8 127.2 . . ?
C5 C8 H8 127.2 . . ?
N5 C9 H9A 109.0 . . ?
N5 C9 H9B 109.0 . . ?
H9A C9 H9B 107.8 . . ?
C10 C9 N5 113.0(14) . . ?
C10 C9 H9A 109.0 . . ?
C10 C9 H9B 109.0 . . ?
C9 C10 H10A 108.1 . . ?
C9 C10 H10B 108.1 . . ?
C9 C10 C11 116.6(14) . . ?
H10A C10 H10B 107.3 . . ?
C11 C10 H10A 108.1 . . ?
C11 C10 H10B 108.1 . . ?
C12 C11 C10 123.4(16) . . ?
C14 C11 C10 122.7(15) . . ?
C14 C11 C12 113.3(18) . . ?
W2 O21 W5 96.0(5) 2_666 2_666 ?
W2 O21 W6 95.1(5) 2_666 2_666 ?
W5 O21 W6 94.0(6) 2_666 2_666 ?
Si1 O21 W2 124.0(9) . 2_666 ?
Si1 O21 W5 120.3(8) . 2_666 ?
Si1 O21 W6 120.5(7) . 2_666 ?
Si1 O21 O23 53.6(7) . 2_666 ?
O23 O21 W2 70.5(7) 2_666 2_666 ?
O23 O21 W5 132.9(9) 2_666 2_666 ?
O23 O21 W6 131.0(9) 2_666 2_666 ?
W3 O22 W4 95.1(5) . 2_666 ?
W5 O22 W3 96.4(6) . . ?
W5 O22 W4 95.5(5) . 2_666 ?
Si1 O22 W3 122.3(8) . . ?
Si1 O22 W4 120.0(9) . 2_666 ?
Si1 O22 W5 121.2(8) . . ?
W2 O23 W1 93.2(5) . 2_666 ?
W2 O23 W3 92.6(5) . 2_666 ?
W3 O23 W1 92.6(6) 2_666 2_666 ?
Si1 O23 W1 122.3(9) . 2_666 ?
Si1 O23 W2 124.0(10) . . ?
Si1 O23 W3 123.5(8) . 2_666 ?
Si1 O23 O21 58.2(7) . 2_666 ?
Si1 O23 O24 56.0(8) . 2_666 ?
O21 O23 W1 130.7(9) 2_666 2_666 ?
O21 O23 W2 65.8(7) 2_666 . ?
O21 O23 W3 130.3(10) 2_666 2_666 ?
O24 O23 W1 66.4(8) 2_666 2_666 ?
O24 O23 W2 130.6(9) 2_666 . ?
O24 O23 W3 130.7(11) 2_666 2_666 ?
O24 O23 O21 93.3(10) 2_666 2_666 ?
W1 O24 W4 94.1(6) . . ?
W1 O24 W6 94.1(6) . . ?
W4 O24 W6 92.3(5) . . ?
Si1 O24 W1 124.5(8) . . ?
Si1 O24 W4 121.8(9) . . ?
Si1 O24 W6 121.9(8) . . ?
Si1 O24 O23 54.3(8) . 2_666 ?
O23 O24 W1 70.2(8) 2_666 . ?
O23 O24 W4 131.5(10) 2_666 . ?
O23 O24 W6 133.0(10) 2_666 . ?
C11 C12 H12 117.5 . . ?
C11 C12 C13 125(2) . . ?
C13 C12 H12 117.5 . . ?
C12 C13 H13 120.9 . . ?
C15 C13 C12 118.2(18) . . ?
C15 C13 H13 120.9 . . ?
C11 C14 H14 118.2 . . ?
C11 C14 C16 123.5(17) . . ?
C16 C14 H14 118.2 . . ?
C13 C15 N4 122.8(16) . 1_645 ?
C13 C15 C16 119.4(16) . . ?
C16 C15 N4 117.8(14) . 1_645 ?
C14 C16 H16 120.1 . . ?
C15 C16 C14 119.8(15) . . ?
C15 C16 H16 120.1 . . ?

loop_
_geom_bond_atom_site_label_1
_geom_bond_atom_site_label_2
_geom_bond_distance
_geom_bond_site_symmetry_2
_geom_bond_publ_flag
W1 O3 1.912(10) 2_666 ?
W1 O6 1.670(10) . ?
W1 O13 1.840(11) . ?
W1 O14 1.880(11) . ?
W1 O19 1.912(10) . ?
W1 O23 2.437(18) 2_666 ?
W1 O24 2.374(18) . ?
W2 O3 1.903(11) . ?
W2 O7 1.658(9) . ?
W2 O8 1.877(11) . ?
W2 O10 1.917(10) . ?
W2 O11 1.872(12) . ?
W2 O21 2.352(15) 2_666 ?
W2 O23 2.431(17) . ?
W3 O4 1.681(9) . ?
W3 O8 1.877(10) 2_666 ?
W3 O12 1.873(11) . ?
W3 O14 1.914(11) . ?
W3 O15 1.870(12) . ?
W3 O22 2.369(16) . ?
W3 O23 2.436(15) 2_666 ?
W4 O9 1.671(8) . ?
W4 O15 1.893(12) 2_666 ?
W4 O17 1.898(12) . ?
W4 O18 1.877(13) 2_666 ?
W4 O19 1.839(11) . ?
W4 O22 2.415(15) 2_666 ?
W4 O24 2.441(16) . ?
W5 O5 1.683(9) . ?
W5 O10 1.872(10) . ?
W5 O12 1.899(11) . ?
W5 O16 1.838(12) . ?
W5 O18 1.897(13) . ?
W5 O21 2.391(15) 2_666 ?
W5 O22 2.364(16) . ?
W6 O11 1.886(11) . ?
W6 O13 1.919(12) . ?
W6 O16 1.924(11) . ?
W6 O17 1.890(11) . ?
W6 O20 1.663(11) . ?
W6 O21 2.421(16) 2_666 ?
W6 O24 2.444(17) . ?
Co1 O1 2.098(9) . ?
Co1 O2 2.115(10) . ?
Co1 O1W 2.147(9) . ?
Co1 O5 2.143(10) . ?
Co1 N1 2.056(11) . ?
Co1 N2 2.068(11) . ?
Si1 O21 1.630(15) 2_666 ?
Si1 O21 1.630(15) . ?
Si1 O22 1.642(16) . ?
Si1 O22 1.642(16) 2_666 ?
Si1 O23 1.543(16) 2_666 ?
Si1 O23 1.543(16) . ?
Si1 O24 1.575(18) . ?
Si1 O24 1.575(18) 2_666 ?
O1 C6 1.261(15) . ?
O2 C1 1.287(14) . ?
O1W H1WA 0.8858 . ?
O1W H1WB 0.8861 . ?
N1 C5 1.400(18) . ?
N1 C7 1.295(17) . ?
N2 C3 1.372(16) . ?
N2 C4 1.320(17) . ?
N3 C2 1.397(19) . ?
N3 C4 1.321(18) . ?
N4 H4 0.8600 . ?
N4 C6 1.332(17) . ?
N4 C15 1.426(19) 1_465 ?
N5 H5 0.8600 . ?
N5 C1 1.278(17) . ?
N5 C9 1.506(19) . ?
C1 C5 1.470(19) . ?
C2 H2 0.9300 . ?
C2 C3 1.360(17) . ?
C3 C6 1.449(18) . ?
C4 H4A 0.9300 . ?
N6 H6 0.8600 . ?
N6 C7 1.327(19) . ?
N6 C8 1.36(2) . ?
C5 C8 1.363(19) . ?
C7 H7 0.9300 . ?
C8 H8 0.9300 . ?
C9 H9A 0.9700 . ?
C9 H9B 0.9700 . ?
C9 C10 1.42(2) . ?
C10 H10A 0.9700 . ?
C10 H10B 0.9700 . ?
C10 C11 1.47(2) . ?
C11 C12 1.36(3) . ?
C11 C14 1.35(2) . ?
O21 O23 1.78(2) 2_666 ?
O23 O24 1.78(2) 2_666 ?
C12 H12 0.9300 . ?
C12 C13 1.46(3) . ?
C13 H13 0.9300 . ?
C13 C15 1.31(2) . ?
C14 H14 0.9300 . ?
C14 C16 1.42(2) . ?
C15 C16 1.38(2) . ?
C16 H16 0.9300 . ?

loop_
_geom_torsion_atom_site_label_1
_geom_torsion_atom_site_label_2
_geom_torsion_atom_site_label_3
_geom_torsion_atom_site_label_4
_geom_torsion
_geom_torsion_site_symmetry_1
_geom_torsion_site_symmetry_2
_geom_torsion_site_symmetry_3
_geom_torsion_site_symmetry_4
_geom_torsion_publ_flag
Co1 O1 C6 N4 -176.5(10) . . . . ?
Co1 O1 C6 C3 1.8(14) . . . . ?
Co1 O2 C1 N5 -179.1(12) . . . . ?
Co1 O2 C1 C5 3.8(15) . . . . ?
Co1 N1 C5 C1 -10.2(15) . . . . ?
Co1 N1 C5 C8 169.4(10) . . . . ?
Co1 N1 C7 N6 -165.3(11) . . . . ?
Co1 N2 C3 C2 -174.4(9) . . . . ?
Co1 N2 C3 C6 4.0(14) . . . . ?
Co1 N2 C4 N3 171.1(12) . . . . ?
O2 C1 C5 N1 4.3(18) . . . . ?
O2 C1 C5 C8 -175.2(16) . . . . ?
O3 W1 O13 W6 -26(2) 2_666 . . . ?
O3 W1 O14 W3 -56.9(10) 2_666 . . . ?
O3 W2 O8 W3 -56.0(11) . . . 2_666 ?
O3 W2 O11 W6 -22(2) . . . . ?
O4 W3 O12 W5 -155.3(10) . . . . ?
O4 W3 O15 W4 153.7(12) . . . 2_666 ?
O5 W5 O10 W2 154.5(11) . . . . ?
O5 W5 O12 W3 154.5(10) . . . . ?
O5 W5 O16 W6 -155.4(10) . . . . ?
O5 W5 O18 W4 -155.6(11) . . . 2_666 ?
N1 C5 C8 N6 0.3(17) . . . . ?
O6 W1 O13 W6 151.4(11) . . . . ?
O6 W1 O14 W3 -156.2(9) . . . . ?
N2 C3 C6 O1 -4.1(18) . . . . ?
N2 C3 C6 N4 174.3(12) . . . . ?
O7 W2 O8 W3 -155.2(11) . . . 2_666 ?
O7 W2 O11 W6 155.8(10) . . . . ?
N3 C2 C3 N2 0.0(15) . . . . ?
N3 C2 C3 C6 -178.0(14) . . . . ?
N4 C15 C16 C14 -179.7(15) 1_645 . . . ?
O8 W2 O11 W6 -101.5(11) . . . . ?
O8 W3 O12 W5 28.2(19) 2_666 . . . ?
O8 W3 O15 W4 -103.4(13) 2_666 . . 2_666 ?
O9 W4 O17 W6 -155.9(11) . . . . ?
O9 W4 O19 W1 155.9(11) . . . . ?
O10 W2 O8 W3 22(2) . . . 2_666 ?
O10 W2 O11 W6 55.7(11) . . . . ?
O10 W5 O5 Co1 -41.8(15) . . . . ?
O10 W5 O12 W3 -18(2) . . . . ?
O10 W5 O16 W6 -55.1(11) . . . . ?
O10 W5 O18 W4 104.6(12) . . . 2_666 ?
O11 W2 O8 W3 102.7(12) . . . 2_666 ?
O11 W6 O17 W4 -101.7(12) . . . . ?
O12 W3 O15 W4 53.9(13) . . . 2_666 ?
O12 W5 O5 Co1 141.0(14) . . . . ?
O12 W5 O10 W2 -33(2) . . . . ?
O12 W5 O16 W6 103.1(11) . . . . ?
O12 W5 O18 W4 -54.5(12) . . . 2_666 ?
O13 W1 O14 W3 101.7(10) . . . . ?
O13 W6 O11 W2 17.0(19) . . . . ?
O13 W6 O17 W4 53.9(12) . . . . ?
N5 C1 C5 N1 -173.0(13) . . . . ?
N5 C1 C5 C8 8(3) . . . . ?
N5 C9 C10 C11 177.6(15) . . . . ?
C1 N5 C9 C10 176.9(15) . . . . ?
C1 C5 C8 N6 179.8(16) . . . . ?
C2 N3 C4 N2 -0.4(17) . . . . ?
C2 C3 C6 O1 173.8(14) . . . . ?
C2 C3 C6 N4 -8(2) . . . . ?
O14 W1 O13 W6 -107.6(12) . . . . ?
O14 W3 O12 W5 104.1(11) . . . . ?
O14 W3 O15 W4 -22(2) . . . 2_666 ?
O15 W3 O12 W5 -54.3(11) . . . . ?
O15 W4 O17 W6 101.7(12) 2_666 . . . ?
O15 W4 O19 W1 -24(2) 2_666 . . . ?
C3 N2 C4 N3 0.4(16) . . . . ?
C4 N2 C3 C2 -0.2(15) . . . . ?
C4 N2 C3 C6 178.1(11) . . . . ?
C4 N3 C2 C3 0.2(16) . . . . ?
O16 W5 O5 Co1 49.4(15) . . . . ?
O16 W5 O10 W2 52.9(12) . . . . ?
O16 W5 O12 W3 -103.9(11) . . . . ?
O16 W5 O18 W4 27(2) . . . 2_666 ?
O16 W6 O11 W2 -55.4(11) . . . . ?
O16 W6 O17 W4 -21(2) . . . . ?
O17 W4 O19 W1 54.5(12) . . . . ?
O17 W6 O11 W2 102.3(11) . . . . ?
O18 W4 O17 W6 26(2) 2_666 . . . ?
O18 W4 O19 W1 -103.4(12) 2_666 . . . ?
O18 W5 O5 Co1 -129.7(15) . . . . ?
O18 W5 O10 W2 -105.6(11) . . . . ?
O18 W5 O12 W3 54.3(11) . . . . ?
O18 W5 O16 W6 22(2) . . . . ?
C5 N1 C7 N6 0.3(17) . . . . ?
O19 W1 O13 W6 50.6(12) . . . . ?
O19 W1 O14 W3 20.4(19) . . . . ?
O19 W4 O17 W6 -54.8(12) . . . . ?
C7 N1 C5 C1 180.0(12) . . . . ?
C7 N1 C5 C8 -0.4(16) . . . . ?
C7 N6 C8 C5 -0.1(19) . . . . ?
C8 N6 C7 N1 -0.1(19) . . . . ?
C9 N5 C1 O2 -1(2) . . . . ?
C9 N5 C1 C5 176.3(14) . . . . ?
C9 C10 C11 C12 -178(2) . . . . ?
C9 C10 C11 C14 -7(3) . . . . ?
C10 C11 C12 C13 -178.0(19) . . . . ?
C10 C11 C14 C16 179.1(17) . . . . ?
C11 C12 C13 C15 -8(3) . . . . ?
C11 C14 C16 C15 6(3) . . . . ?
O20 W6 O11 W2 -155.6(11) . . . . ?
O20 W6 O17 W4 157.1(11) . . . . ?
O21 W2 O8 W3 39.4(12) 2_666 . . 2_666 ?
O21 W2 O11 W6 -5.3(9) 2_666 . . . ?
O21 W5 O5 Co1 0(2) 2_666 . . . ?
O21 W5 O10 W2 -8.6(10) 2_666 . . . ?
O21 W5 O12 W3 -39.8(11) 2_666 . . . ?
O21 W5 O16 W6 5.2(9) 2_666 . . . ?
O21 W5 O18 W4 42.1(12) 2_666 . . 2_666 ?
O21 W6 O11 W2 5.2(9) 2_666 . . . ?
O21 W6 O17 W4 -40.0(12) 2_666 . . . ?
O21 Si1 O22 W3 -123.8(11) 2_666 . . . ?
O21 Si1 O22 W3 56.2(11) . . . . ?
O21 Si1 O22 W4 -62.8(10) . . . 2_666 ?
O21 Si1 O22 W4 117.2(10) 2_666 . . 2_666 ?
O21 Si1 O22 W5 -1.4(8) 2_666 . . . ?
O21 Si1 O22 W5 178.6(8) . . . . ?
O21 Si1 O23 W1 59.0(11) . . . 2_666 ?
O21 Si1 O23 W1 -121.0(11) 2_666 . . 2_666 ?
O21 Si1 O23 W2 -0.5(8) 2_666 . . . ?
O21 Si1 O23 W2 179.5(8) . . . . ?
O21 Si1 O23 W3 -59.9(12) . . . 2_666 ?
O21 Si1 O23 W3 120.1(12) 2_666 . . 2_666 ?
O21 Si1 O23 O21 180.000(3) . . . 2_666 ?
O21 Si1 O23 O24 60.0(9) . . . 2_666 ?
O21 Si1 O23 O24 -120.0(9) 2_666 . . 2_666 ?
O21 Si1 O24 W1 121.3(12) 2_666 . . . ?
O21 Si1 O24 W1 -58.7(12) . . . . ?
O21 Si1 O24 W4 63.2(11) . . . . ?
O21 Si1 O24 W4 -116.8(11) 2_666 . . . ?
O21 Si1 O24 W6 179.4(8) . . . . ?
O21 Si1 O24 W6 -0.6(8) 2_666 . . . ?
O21 Si1 O24 O23 122.3(9) 2_666 . . 2_666 ?
O21 Si1 O24 O23 -57.7(9) . . . 2_666 ?
O22 W3 O12 W5 6.4(9) . . . . ?
O22 W3 O15 W4 -6.1(11) . . . 2_666 ?
O22 W4 O17 W6 40.3(12) 2_666 . . . ?
O22 W4 O19 W1 -41.6(12) 2_666 . . . ?
O22 W5 O5 Co1 -174.1(12) . . . . ?
O22 W5 O10 W2 -43.3(12) . . . . ?
O22 W5 O12 W3 -6.4(9) . . . . ?
O22 W5 O16 W6 41.1(12) . . . . ?
O22 W5 O18 W4 5.6(10) . . . 2_666 ?
O22 Si1 O21 W2 -58.6(11) . . . 2_666 ?
O22 Si1 O21 W2 121.4(11) 2_666 . . 2_666 ?
O22 Si1 O21 W5 178.7(8) . . . 2_666 ?
O22 Si1 O21 W5 -1.3(8) 2_666 . . 2_666 ?
O22 Si1 O21 W6 -117.2(10) 2_666 . . 2_666 ?
O22 Si1 O21 W6 62.8(10) . . . 2_666 ?
O22 Si1 O21 O23 -58.1(9) . . . 2_666 ?
O22 Si1 O21 O23 121.9(9) 2_666 . . 2_666 ?
O22 Si1 O23 W1 118.0(12) 2_666 . . 2_666 ?
O22 Si1 O23 W1 -62.0(12) . . . 2_666 ?
O22 Si1 O23 W2 58.4(11) . . . . ?
O22 Si1 O23 W2 -121.6(11) 2_666 . . . ?
O22 Si1 O23 W3 179.1(9) . . . 2_666 ?
O22 Si1 O23 W3 -0.9(9) 2_666 . . 2_666 ?
O22 Si1 O23 O21 -121.0(9) 2_666 . . 2_666 ?
O22 Si1 O23 O21 59.0(9) . . . 2_666 ?
O22 Si1 O23 O24 -61.1(10) . . . 2_666 ?
O22 Si1 O23 O24 118.9(10) 2_666 . . 2_666 ?
O22 Si1 O24 W1 58.6(11) . . . . ?
O22 Si1 O24 W1 -121.4(11) 2_666 . . . ?
O22 Si1 O24 W4 -179.5(8) . . . . ?
O22 Si1 O24 W4 0.5(8) 2_666 . . . ?
O22 Si1 O24 W6 116.7(11) 2_666 . . . ?
O22 Si1 O24 W6 -63.3(11) . . . . ?
O22 Si1 O24 O23 59.6(9) . . . 2_666 ?
O22 Si1 O24 O23 -120.4(9) 2_666 . . 2_666 ?
O23 W1 O13 W6 -42.4(12) 2_666 . . . ?
O23 W1 O14 W3 6.2(8) 2_666 . . . ?
O23 W2 O8 W3 7.3(10) . . . 2_666 ?
O23 W2 O11 W6 -37.8(11) . . . . ?
O23 W3 O12 W5 39.4(11) 2_666 . . . ?
O23 W3 O15 W4 -39.6(13) 2_666 . . 2_666 ?
O23 Si1 O21 W2 -0.6(8) 2_666 . . 2_666 ?
O23 Si1 O21 W2 179.4(8) . . . 2_666 ?
O23 Si1 O21 W5 -123.3(11) 2_666 . . 2_666 ?
O23 Si1 O21 W5 56.7(11) . . . 2_666 ?
O23 Si1 O21 W6 120.8(11) 2_666 . . 2_666 ?
O23 Si1 O21 W6 -59.2(11) . . . 2_666 ?
O23 Si1 O21 O23 179.999(3) . . . 2_666 ?
O23 Si1 O22 W3 179.1(9) . . . . ?
O23 Si1 O22 W3 -0.9(9) 2_666 . . . ?
O23 Si1 O22 W4 -120.0(11) 2_666 . . 2_666 ?
O23 Si1 O22 W4 60.0(11) . . . 2_666 ?
O23 Si1 O22 W5 121.5(12) 2_666 . . . ?
O23 Si1 O22 W5 -58.5(12) . . . . ?
O23 Si1 O24 W1 -1.0(9) 2_666 . . . ?
O23 Si1 O24 W1 179.0(9) . . . . ?
O23 Si1 O24 W4 120.9(12) 2_666 . . . ?
O23 Si1 O24 W4 -59.1(12) . . . . ?
O23 Si1 O24 W6 57.1(12) . . . . ?
O23 Si1 O24 W6 -122.9(12) 2_666 . . . ?
O23 Si1 O24 O23 180.001(2) . . . 2_666 ?
O24 W1 O13 W6 -10.2(10) . . . . ?
O24 W1 O14 W3 37.9(10) . . . . ?
O24 W4 O17 W6 5.5(10) . . . . ?
O24 W4 O19 W1 -8.4(10) . . . . ?
O24 W6 O11 W2 37.2(11) . . . . ?
O24 W6 O17 W4 -5.5(10) . . . . ?
O24 Si1 O21 W2 -122.0(11) 2_666 . . 2_666 ?
O24 Si1 O21 W2 58.0(11) . . . 2_666 ?
O24 Si1 O21 W5 115.3(11) 2_666 . . 2_666 ?
O24 Si1 O21 W5 -64.7(11) . . . 2_666 ?
O24 Si1 O21 W6 -0.6(8) 2_666 . . 2_666 ?
O24 Si1 O21 W6 179.4(8) . . . 2_666 ?
O24 Si1 O21 O23 -121.4(9) 2_666 . . 2_666 ?
O24 Si1 O21 O23 58.6(9) . . . 2_666 ?
O24 Si1 O22 W3 -60.5(11) . . . . ?
O24 Si1 O22 W3 119.5(11) 2_666 . . . ?
O24 Si1 O22 W4 -179.5(8) . . . 2_666 ?
O24 Si1 O22 W4 0.5(8) 2_666 . . 2_666 ?
O24 Si1 O22 W5 61.9(11) . . . . ?
O24 Si1 O22 W5 -118.1(11) 2_666 . . . ?
O24 Si1 O23 W1 179.0(9) . . . 2_666 ?
O24 Si1 O23 W1 -1.0(9) 2_666 . . 2_666 ?
O24 Si1 O23 W2 -60.5(11) . . . . ?
O24 Si1 O23 W2 119.5(11) 2_666 . . . ?
O24 Si1 O23 W3 -119.8(13) 2_666 . . 2_666 ?
O24 Si1 O23 W3 60.2(13) . . . 2_666 ?
O24 Si1 O23 O21 -60.0(9) . . . 2_666 ?
O24 Si1 O23 O21 120.0(9) 2_666 . . 2_666 ?
O24 Si1 O23 O24 180.000(2) . . . 2_666 ?
C12 C11 C14 C16 -10(3) . . . . ?
C12 C13 C15 N4 -179.6(16) . . . 1_645 ?
C12 C13 C15 C16 3(3) . . . . ?
C13 C15 C16 C14 -3(3) . . . . ?
C14 C11 C12 C13 11(3) . . . . ?
C15 N4 C6 O1 2(2) 1_465 . . . ?
C15 N4 C6 C3 -176.7(13) 1_465 . . . ?

loop_
_smtbx_masks_void_nr
_smtbx_masks_void_average_x
_smtbx_masks_void_average_y
_smtbx_masks_void_average_z
_smtbx_masks_void_volume
_smtbx_masks_void_count_electrons
_smtbx_masks_void_content
1 0.000 0.000 0.500 345.3 81.3 '8 H2O'
